data_4075294
loop_
_publ_author_name
'Mintcheva, Neli'
'Tanabe, Makoto'
'Osakada, Kohtaro'

_publ_section_title
;
 Preparation and Structure of New Phenylplatinum Complexes Containing
 Silsesquioxane as a Monodentate or Bidentate Ligand
;
_journal_issue 15
_journal_name_full Organometallics
_journal_page_first 3776
_journal_paper_doi 10.1021/om060192s
_journal_volume 25
_journal_year 2006
_chemical_formula_moiety 'C46 H100 O12 P2 Pt Si7 '
_chemical_formula_sum 'C46 H100 O12 P2 Pt Si7'
_chemical_formula_weight 1298.92
_space_group_IT_number 2
_symmetry_cell_setting triclinic
_symmetry_Int_Tables_number 2
_symmetry_space_group_name_Hall '-P 1'
_symmetry_space_group_name_H-M 'P -1'
_cell_angle_alpha 71.799(6)
_cell_angle_beta 73.423(6)
_cell_angle_gamma 68.216(6)
_cell_formula_units_Z 2
_cell_length_a 13.580(2)
_cell_length_b 13.659(2)
_cell_length_c 19.933(3)
_cell_measurement_reflns_used 9363
_cell_measurement_temperature 113.1
_cell_measurement_theta_max 27.5
_cell_measurement_theta_min 3.2
_cell_volume 3200.9(8)
_computing_cell_refinement CrystalClear
_computing_data_collection CrystalClear
_computing_data_reduction CrystalStructure
_computing_publication_material 'CrystalStructure 3.7.0'
_computing_structure_refinement CRYSTALS
_computing_structure_solution SIR92
_diffrn_detector_area_resol_mean 7.31
_diffrn_measured_fraction_theta_full 0.847
_diffrn_measured_fraction_theta_max 0.847
_diffrn_measurement_device_type 'Rigaku Saturn'
_diffrn_measurement_method \w
_diffrn_radiation_type 'Mo K\a'
_diffrn_radiation_wavelength 0.71070
_diffrn_reflns_av_R_equivalents 0.017
_diffrn_reflns_limit_h_max 16
_diffrn_reflns_limit_h_min -17
_diffrn_reflns_limit_k_max 17
_diffrn_reflns_limit_k_min -17
_diffrn_reflns_limit_l_max 25
_diffrn_reflns_limit_l_min -24
_diffrn_reflns_number 19756
_diffrn_reflns_theta_full 27.48
_diffrn_reflns_theta_max 27.48
_exptl_absorpt_coefficient_mu 2.414
_exptl_absorpt_correction_T_max 0.588
_exptl_absorpt_correction_T_min 0.441
_exptl_absorpt_correction_type multi-scan
_exptl_absorpt_process_details 'Jacobson, R. (1998) Private communication'
_exptl_crystal_colour colorless
_exptl_crystal_density_diffrn 1.348
_exptl_crystal_density_method 'not measured'
_exptl_crystal_description prism
_exptl_crystal_F_000 1356.00
_exptl_crystal_size_max 0.58
_exptl_crystal_size_mid 0.26
_exptl_crystal_size_min 0.22
_refine_diff_density_max 3.73
_refine_diff_density_min -1.16
_refine_ls_extinction_method none
_refine_ls_goodness_of_fit_ref 1.063
_refine_ls_hydrogen_treatment mixed
_refine_ls_number_parameters 719
_refine_ls_number_reflns 12436
_refine_ls_R_factor_gt 0.0385
_refine_ls_shift/su_max 0.0000
_refine_ls_structure_factor_coef Fsqd
_refine_ls_weighting_details 'w = 1/[0.0010Fo^2^ + 3.0000\s(Fo^2^) + 0.5000]/(4Fo^2^)'
_refine_ls_weighting_scheme calc
_refine_ls_wR_factor_ref 0.1093
_reflns_number_gt 11988
_reflns_number_total 12436
_reflns_threshold_expression F^2^>2.0\s(F^2^)
_cod_data_source_file om060192ssi20060228_042848.cif
_cod_data_source_block form1b
_cod_original_cell_volume 3200.8(9)
_cod_original_formula_sum 'C46 H100 O12 P2 Pt Si7 '
_cod_database_code 4075294

loop_
_symmetry_equiv_pos_site_id
_symmetry_equiv_pos_as_xyz
1 +X,+Y,+Z
2 -X,-Y,-Z

loop_
_atom_site_label
_atom_site_type_symbol
_atom_site_fract_x
_atom_site_fract_y
_atom_site_fract_z
_atom_site_U_iso_or_equiv
_atom_site_adp_type
_atom_site_occupancy
_atom_site_symmetry_multiplicity
_atom_site_calc_flag
_atom_site_refinement_flags
Pt1 Pt 0.158430(10) 0.169930(10) 0.592330(10) 0.01160(4) Uani 1.00 1 d .
P1 P 0.33309(6) 0.16036(8) 0.58633(5) 0.0141(2) Uani 1.00 1 d .
P2 P -0.01337(6) 0.18590(8) 0.58509(5) 0.0139(2) Uani 1.00 1 d .
Si1 Si 0.07768(8) 0.17924(8) 0.76765(5) 0.0136(2) Uani 1.00 1 d .
Si2 Si 0.17940(8) 0.29045(8) 0.83462(5) 0.0133(2) Uani 1.00 1 d .
Si3 Si -0.15102(8) 0.31030(8) 0.84285(5) 0.0146(2) Uani 1.00 1 d .
Si4 Si -0.04116(8) 0.40166(8) 0.91950(5) 0.0139(2) Uani 1.00 1 d .
Si5 Si 0.12978(8) 0.48570(8) 0.70357(5) 0.0131(2) Uani 1.00 1 d .
Si6 Si -0.21287(8) 0.53735(8) 0.73334(5) 0.0160(2) Uani 1.00 1 d .
Si7 Si -0.07563(8) 0.61183(8) 0.79722(5) 0.0125(2) Uani 1.00 1 d .
O1 O 0.1003(2) 0.2369(2) 0.68372(12) 0.0148(5) Uani 1.00 1 d .
O2 O 0.1474(2) 0.2051(2) 0.81128(13) 0.0182(6) Uani 1.00 1 d .
O3 O -0.0499(2) 0.2277(2) 0.80375(13) 0.0201(6) Uani 1.00 1 d .
O4 O 0.0862(2) 0.3346(2) 0.90015(13) 0.0198(6) Uani 1.00 1 d .
O5 O -0.1120(2) 0.3487(2) 0.89715(13) 0.0226(6) Uani 1.00 1 d .
O6 O 0.0736(2) 0.4376(2) 0.66543(14) 0.0185(6) Uani 1.00 1 d .
O7 O -0.1407(2) 0.5324(2) 0.65370(14) 0.0231(7) Uani 1.00 1 d .
O8 O 0.0354(2) 0.5807(2) 0.73844(12) 0.0162(6) Uani 1.00 1 d .
O9 O -0.1747(2) 0.6034(2) 0.77157(13) 0.0181(6) Uani 1.00 1 d .
O10 O 0.1878(2) 0.3923(2) 0.76676(12) 0.0167(6) Uani 1.00 1 d .
O11 O -0.2020(2) 0.4161(2) 0.78383(14) 0.0218(6) Uani 1.00 1 d .
O12 O -0.0612(2) 0.5269(2) 0.87422(12) 0.0178(6) Uani 1.00 1 d .
C1 C 0.2129(2) 0.1096(2) 0.50462(18) 0.0131(8) Uani 1.00 1 d .
C2 C 0.2123(3) 0.1766(3) 0.4345(2) 0.0190(8) Uani 1.00 1 d .
C3 C 0.2455(3) 0.1346(3) 0.3738(2) 0.0231(9) Uani 1.00 1 d .
C4 C 0.2807(3) 0.0243(3) 0.3800(2) 0.0248(10) Uani 1.00 1 d .
C5 C 0.2835(2) -0.0442(3) 0.4481(2) 0.0216(9) Uani 1.00 1 d .
C6 C 0.2497(2) -0.0029(2) 0.5089(2) 0.0184(8) Uani 1.00 1 d .
C7 C 0.1173(4) 0.0303(3) 0.7844(2) 0.0327(11) Uani 1.00 1 d .
C8 C 0.1249(3) -0.0350(3) 0.8612(2) 0.0319(12) Uani 1.00 1 d .
C9 C 0.1940(7) -0.1496(5) 0.8647(5) 0.132(3) Uani 1.00 1 d .
C10 C 0.0246(7) -0.0357(7) 0.9079(4) 0.156(3) Uani 1.00 1 d .
C11 C 0.3116(2) 0.2230(2) 0.8624(2) 0.0198(8) Uani 1.00 1 d .
C12 C 0.3430(3) 0.0989(3) 0.8867(2) 0.0263(9) Uani 1.00 1 d .
C13 C 0.4613(4) 0.0468(4) 0.8914(3) 0.0573(17) Uani 1.00 1 d .
C14 C 0.2701(4) 0.0629(3) 0.9586(2) 0.0350(12) Uani 1.00 1 d .
C15 C -0.2522(3) 0.2399(3) 0.8949(2) 0.0211(9) Uani 1.00 1 d .
C16 C -0.3715(3) 0.3070(3) 0.9088(2) 0.0256(9) Uani 1.00 1 d .
C17 C -0.4233(3) 0.3311(4) 0.8454(2) 0.0368(12) Uani 1.00 1 d .
C18 C -0.4341(4) 0.2475(4) 0.9760(2) 0.0493(14) Uani 1.00 1 d .
C19 C -0.0785(2) 0.3950(2) 1.01683(18) 0.0164(8) Uani 1.00 1 d .
C20 C -0.1866(2) 0.4761(2) 1.04432(19) 0.0178(8) Uani 1.00 1 d .
C21 C -0.2818(3) 0.4718(3) 1.0208(2) 0.0259(10) Uani 1.00 1 d .
C22 C -0.2064(3) 0.4567(3) 1.1260(2) 0.0224(9) Uani 1.00 1 d .
C23 C 0.2344(2) 0.5404(3) 0.63728(19) 0.0196(8) Uani 1.00 1 d .
C24 C 0.2930(3) 0.5973(3) 0.6605(2) 0.0219(9) Uani 1.00 1 d .
C25 C 0.3964(4) 0.6055(4) 0.6069(2) 0.0439(14) Uani 1.00 1 d .
C26 C 0.2192(4) 0.7104(3) 0.6684(3) 0.0407(13) Uani 1.00 1 d .
C27 C -0.3554(2) 0.6057(3) 0.7234(2) 0.0218(9) Uani 1.00 1 d .
C28 C -0.4407(3) 0.6204(3) 0.7923(2) 0.0255(9) Uani 1.00 1 d .
C29 C -0.5525(3) 0.6403(3) 0.7808(2) 0.0329(11) Uani 1.00 1 d .
C30 C -0.4391(3) 0.7127(4) 0.8197(2) 0.0385(13) Uani 1.00 1 d .
C31 C -0.1008(2) 0.7517(2) 0.8028(2) 0.0186(8) Uani 1.00 1 d .
C32 C -0.2155(3) 0.8165(2) 0.8347(2) 0.0206(8) Uani 1.00 1 d .
C33 C -0.2518(3) 0.7609(3) 0.9131(2) 0.0301(10) Uani 1.00 1 d .
C34 C -0.2218(4) 0.9324(3) 0.8299(2) 0.0373(12) Uani 1.00 1 d .
C35 C 0.3889(3) 0.2386(3) 0.5002(2) 0.0213(9) Uani 1.00 1 d .
C36 C 0.3215(3) 0.3580(3) 0.4857(2) 0.0302(11) Uani 1.00 1 d .
C37 C 0.3491(2) 0.2123(3) 0.6553(2) 0.0216(9) Uani 1.00 1 d .
C38 C 0.4597(3) 0.2219(4) 0.6489(2) 0.0337(12) Uani 1.00 1 d .
C39 C 0.4324(2) 0.0255(3) 0.5914(2) 0.0207(9) Uani 1.00 1 d .
C40 C 0.4135(4) -0.0566(3) 0.6619(2) 0.0378(12) Uani 1.00 1 d .
C41 C -0.0592(3) 0.2914(3) 0.5084(2) 0.0214(9) Uani 1.00 1 d .
C42 C -0.0563(3) 0.4006(3) 0.5092(2) 0.0282(10) Uani 1.00 1 d .
C43 C -0.1196(3) 0.2218(3) 0.6617(2) 0.0215(9) Uani 1.00 1 d .
C44 C -0.2350(3) 0.2425(4) 0.6543(2) 0.0368(12) Uani 1.00 1 d .
C45 C -0.0268(3) 0.0668(3) 0.5706(2) 0.0216(9) Uani 1.00 1 d .
C46 C -0.0040(3) -0.0325(3) 0.6323(2) 0.0330(11) Uani 1.00 1 d .
H1 H 0.087(3) 0.388(3) 0.664(2) 0.018(14) Uiso 1.00 1 c .
H2 H -0.083(4) 0.505(4) 0.651(2) 0.025(13) Uiso 1.00 1 c .
H3 H 0.1897 0.2529 0.4289 0.023 Uiso 1.00 1 c R
H4 H 0.2435 0.1828 0.3277 0.029 Uiso 1.00 1 c R
H5 H 0.3023 -0.0044 0.3385 0.031 Uiso 1.00 1 c R
H6 H 0.3086 -0.1205 0.4532 0.028 Uiso 1.00 1 c R
H7 H 0.2518 -0.0513 0.5550 0.022 Uiso 1.00 1 c R
H8 H 0.0653 0.0135 0.7704 0.036 Uiso 1.00 1 c R
H9 H 0.1860 0.0067 0.7549 0.036 Uiso 1.00 1 c R
H10 H 0.1561 -0.0008 0.8806 0.042 Uiso 1.00 1 c R
H11 H 0.1509 -0.1934 0.8694 0.105 Uiso 1.00 1 c R
H12 H 0.2255 -0.1727 0.9061 0.105 Uiso 1.00 1 c R
H13 H 0.2495 -0.1564 0.8231 0.105 Uiso 1.00 1 c R
H14 H 0.0340 -0.1015 0.9439 0.113 Uiso 1.00 1 c R
H15 H -0.0241 -0.0311 0.8802 0.113 Uiso 1.00 1 c R
H16 H -0.0038 0.0239 0.9301 0.114 Uiso 1.00 1 c R
H17 H 0.3655 0.2418 0.8230 0.023 Uiso 1.00 1 c R
H18 H 0.3101 0.2492 0.9017 0.024 Uiso 1.00 1 c R
H19 H 0.3313 0.0742 0.8509 0.029 Uiso 1.00 1 c R
H20 H 0.5034 0.0325 0.8464 0.064 Uiso 1.00 1 c R
H21 H 0.4697 -0.0193 0.9271 0.064 Uiso 1.00 1 c R
H22 H 0.4847 0.0945 0.9045 0.064 Uiso 1.00 1 c R
H23 H 0.3027 0.0537 0.9974 0.041 Uiso 1.00 1 c R
H24 H 0.2618 -0.0038 0.9601 0.041 Uiso 1.00 1 c R
H25 H 0.2013 0.1165 0.9627 0.041 Uiso 1.00 1 c R
H26 H -0.2469 0.1891 0.8696 0.025 Uiso 1.00 1 c R
H27 H -0.2324 0.2022 0.9404 0.025 Uiso 1.00 1 c R
H28 H -0.3759 0.3736 0.9167 0.028 Uiso 1.00 1 c R
H29 H -0.4151 0.3966 0.8131 0.044 Uiso 1.00 1 c R
H30 H -0.3890 0.2733 0.8215 0.044 Uiso 1.00 1 c R
H31 H -0.4980 0.3381 0.8616 0.044 Uiso 1.00 1 c R
H32 H -0.3870 0.2027 1.0085 0.049 Uiso 1.00 1 c R
H33 H -0.4620 0.2040 0.9621 0.049 Uiso 1.00 1 c R
H34 H -0.4920 0.2989 0.9987 0.049 Uiso 1.00 1 c R
H35 H -0.0829 0.3243 1.0407 0.019 Uiso 1.00 1 c R
H36 H -0.0221 0.4059 1.0301 0.019 Uiso 1.00 1 c R
H37 H -0.1804 0.5469 1.0243 0.021 Uiso 1.00 1 c R
H38 H -0.2906 0.5210 0.9755 0.030 Uiso 1.00 1 c R
H39 H -0.3457 0.4909 1.0555 0.030 Uiso 1.00 1 c R
H40 H -0.2682 0.4003 1.0166 0.030 Uiso 1.00 1 c R
H41 H -0.2460 0.4065 1.1472 0.028 Uiso 1.00 1 c R
H42 H -0.2464 0.5230 1.1402 0.029 Uiso 1.00 1 c R
H43 H -0.1391 0.4279 1.1414 0.029 Uiso 1.00 1 c R
H44 H 0.2883 0.4813 0.6196 0.022 Uiso 1.00 1 c R
H45 H 0.2007 0.5913 0.5992 0.022 Uiso 1.00 1 c R
H46 H 0.3112 0.5561 0.7059 0.027 Uiso 1.00 1 c R
H47 H 0.4549 0.5430 0.6198 0.055 Uiso 1.00 1 c R
H48 H 0.3873 0.6104 0.5604 0.055 Uiso 1.00 1 c R
H49 H 0.4111 0.6684 0.6068 0.055 Uiso 1.00 1 c R
H50 H 0.2300 0.7607 0.6238 0.050 Uiso 1.00 1 c R
H51 H 0.2364 0.7295 0.7046 0.050 Uiso 1.00 1 c R
H52 H 0.1458 0.7118 0.6812 0.050 Uiso 1.00 1 c R
H53 H -0.3737 0.5646 0.7008 0.026 Uiso 1.00 1 c R
H54 H -0.3604 0.6759 0.6930 0.026 Uiso 1.00 1 c R
H55 H -0.4229 0.5553 0.8282 0.028 Uiso 1.00 1 c R
H56 H -0.5472 0.6054 0.7449 0.039 Uiso 1.00 1 c R
H57 H -0.5946 0.6123 0.8245 0.039 Uiso 1.00 1 c R
H58 H -0.5859 0.7160 0.7656 0.039 Uiso 1.00 1 c R
H59 H -0.3895 0.6854 0.8514 0.047 Uiso 1.00 1 c R
H60 H -0.5094 0.7447 0.8445 0.047 Uiso 1.00 1 c R
H61 H -0.4179 0.7657 0.7799 0.047 Uiso 1.00 1 c R
H62 H -0.0543 0.7481 0.8319 0.022 Uiso 1.00 1 c R
H63 H -0.0818 0.7919 0.7554 0.022 Uiso 1.00 1 c R
H64 H -0.2636 0.8198 0.8070 0.023 Uiso 1.00 1 c R
H65 H -0.1905 0.7234 0.9353 0.033 Uiso 1.00 1 c R
H66 H -0.2862 0.7111 0.9144 0.033 Uiso 1.00 1 c R
H67 H -0.3009 0.8142 0.9382 0.033 Uiso 1.00 1 c R
H68 H -0.2923 0.9800 0.8248 0.040 Uiso 1.00 1 c R
H69 H -0.2056 0.9347 0.8726 0.040 Uiso 1.00 1 c R
H70 H -0.1707 0.9542 0.7895 0.040 Uiso 1.00 1 c R
H71 H 0.3922 0.2080 0.4626 0.026 Uiso 1.00 1 c R
H72 H 0.4597 0.2342 0.5018 0.026 Uiso 1.00 1 c R
H73 H 0.2683 0.3675 0.4600 0.037 Uiso 1.00 1 c R
H74 H 0.2871 0.3790 0.5300 0.037 Uiso 1.00 1 c R
H75 H 0.3664 0.4014 0.4579 0.037 Uiso 1.00 1 c R
H76 H 0.3327 0.1657 0.7006 0.026 Uiso 1.00 1 c R
H77 H 0.2984 0.2827 0.6538 0.026 Uiso 1.00 1 c R
H78 H 0.5027 0.1561 0.6745 0.046 Uiso 1.00 1 c R
H79 H 0.4524 0.2801 0.6683 0.047 Uiso 1.00 1 c R
H80 H 0.4934 0.2349 0.5996 0.047 Uiso 1.00 1 c R
H81 H 0.4307 -0.0016 0.5534 0.024 Uiso 1.00 1 c R
H82 H 0.5019 0.0321 0.5851 0.024 Uiso 1.00 1 c R
H83 H 0.4394 -0.1276 0.6536 0.039 Uiso 1.00 1 c R
H84 H 0.3383 -0.0389 0.6813 0.039 Uiso 1.00 1 c R
H85 H 0.4505 -0.0541 0.6949 0.039 Uiso 1.00 1 c R
H86 H -0.0137 0.2718 0.4656 0.025 Uiso 1.00 1 c R
H87 H -0.1313 0.2970 0.5090 0.025 Uiso 1.00 1 c R
H88 H -0.1237 0.4380 0.5345 0.033 Uiso 1.00 1 c R
H89 H -0.0001 0.3905 0.5325 0.033 Uiso 1.00 1 c R
H90 H -0.0436 0.4419 0.4612 0.033 Uiso 1.00 1 c R
H91 H -0.1166 0.2861 0.6689 0.027 Uiso 1.00 1 c R
H92 H -0.1047 0.1644 0.7028 0.027 Uiso 1.00 1 c R
H93 H -0.2338 0.1994 0.6246 0.044 Uiso 1.00 1 c R
H94 H -0.2772 0.2237 0.7005 0.044 Uiso 1.00 1 c R
H95 H -0.2657 0.3169 0.6332 0.044 Uiso 1.00 1 c R
H96 H -0.0985 0.0832 0.5645 0.028 Uiso 1.00 1 c R
H97 H 0.0227 0.0498 0.5283 0.028 Uiso 1.00 1 c R
H98 H 0.0706 -0.0723 0.6243 0.039 Uiso 1.00 1 c R
H99 H -0.0454 -0.0771 0.6354 0.039 Uiso 1.00 1 c R
H100 H -0.0231 -0.0097 0.6760 0.039 Uiso 1.00 1 c R

loop_
_atom_site_aniso_label
_atom_site_aniso_U_11
_atom_site_aniso_U_22
_atom_site_aniso_U_33
_atom_site_aniso_U_12
_atom_site_aniso_U_13
_atom_site_aniso_U_23
Pt1 0.01036(8) 0.01251(8) 0.01147(8) -0.00341(6) -0.00044(5) -0.00380(5)
P1 0.0081(4) 0.0183(4) 0.0152(4) -0.0033(3) 0.0013(3) -0.0070(3)
P2 0.0111(4) 0.0147(4) 0.0158(4) -0.0029(3) -0.0019(3) -0.0052(3)
Si1 0.0145(4) 0.0127(4) 0.0136(4) -0.0048(3) -0.0001(3) -0.0046(3)
Si2 0.0126(4) 0.0137(4) 0.0113(4) -0.0018(3) -0.0016(3) -0.0030(3)
Si3 0.0159(4) 0.0155(4) 0.0132(4) -0.0074(3) 0.0014(3) -0.0051(3)
Si4 0.0168(4) 0.0135(4) 0.0097(4) -0.0042(3) -0.0005(3) -0.0030(3)
Si5 0.0136(4) 0.0132(4) 0.0109(4) -0.0043(3) -0.0003(3) -0.0022(3)
Si6 0.0135(4) 0.0206(4) 0.0131(4) -0.0057(3) -0.0020(3) -0.0028(3)
Si7 0.0124(4) 0.0114(4) 0.0124(4) -0.0029(3) -0.0016(3) -0.0029(3)
O1 0.0150(12) 0.0145(11) 0.0137(11) -0.0045(9) 0.0008(9) -0.0050(9)
O2 0.0182(12) 0.0196(12) 0.0176(12) -0.0068(10) -0.0053(9) -0.0028(10)
O3 0.0164(12) 0.0277(14) 0.0188(12) -0.0082(11) 0.0015(9) -0.0115(11)
O4 0.0200(13) 0.0177(12) 0.0140(11) 0.0011(10) -0.0014(9) -0.0033(10)
O5 0.0337(15) 0.0230(13) 0.0153(12) -0.0117(12) -0.0040(10) -0.0071(10)
O6 0.0228(14) 0.0144(13) 0.0200(13) -0.0066(11) -0.0050(10) -0.0044(11)
O7 0.0168(14) 0.0312(16) 0.0187(13) -0.0052(12) -0.0022(10) -0.0059(11)
O8 0.0161(12) 0.0146(11) 0.0168(11) -0.0044(9) -0.0015(9) -0.0041(9)
O9 0.0149(12) 0.0197(12) 0.0193(12) -0.0034(10) -0.0040(9) -0.0057(10)
O10 0.0176(12) 0.0156(11) 0.0147(11) -0.0020(9) -0.0036(9) -0.0039(9)
O11 0.0228(13) 0.0198(13) 0.0234(13) -0.0105(11) -0.0064(10) 0.0010(10)
O12 0.0226(13) 0.0157(12) 0.0140(11) -0.0062(10) -0.0043(9) -0.0010(9)
C1 0.0111(15) 0.0191(17) 0.0117(15) -0.0065(13) -0.0011(11) -0.0056(13)
C2 0.0219(18) 0.0179(17) 0.0182(17) -0.0072(14) -0.0056(13) -0.0026(14)
C3 0.0178(18) 0.036(2) 0.0184(17) -0.0114(16) -0.0010(13) -0.0092(16)
C4 0.0185(18) 0.040(2) 0.0205(18) -0.0082(17) 0.0026(14) -0.0197(17)
C5 0.0187(18) 0.0218(19) 0.0286(19) -0.0035(15) 0.0010(14) -0.0199(16)
C6 0.0156(17) 0.0192(17) 0.0205(17) -0.0055(14) -0.0004(13) -0.0074(14)
C7 0.047(2) 0.0187(19) 0.025(2) -0.0108(18) 0.0076(18) -0.0071(16)
C8 0.039(2) 0.021(2) 0.045(2) -0.0143(18) -0.023(2) -0.0008(18)
C9 0.108(7) 0.039(3) 0.116(7) 0.025(4) 0.047(5) 0.042(4)
C10 0.106(6) 0.107(6) 0.071(5) 0.058(5) 0.051(4) 0.055(4)
C11 0.0165(17) 0.0197(17) 0.0222(17) -0.0048(14) -0.0063(13) -0.0023(14)
C12 0.0183(18) 0.0216(19) 0.033(2) -0.0012(15) -0.0086(15) -0.0009(16)
C13 0.026(2) 0.040(3) 0.093(4) -0.002(2) -0.030(2) 0.008(3)
C14 0.042(2) 0.024(2) 0.036(2) -0.0099(19) -0.015(2) 0.0040(18)
C15 0.0185(18) 0.0201(18) 0.0234(18) -0.0116(15) 0.0030(14) -0.0031(15)
C16 0.0200(19) 0.0186(18) 0.030(2) -0.0058(15) 0.0048(15) -0.0041(16)
C17 0.028(2) 0.036(2) 0.046(2) -0.013(2) -0.0042(19) -0.009(2)
C18 0.026(2) 0.046(2) 0.050(3) -0.011(2) 0.015(2) 0.004(2)
C19 0.0155(16) 0.0192(17) 0.0127(15) -0.0063(13) -0.0007(12) -0.0020(13)
C20 0.0187(17) 0.0182(17) 0.0158(16) -0.0042(14) -0.0005(13) -0.0074(13)
C21 0.0217(19) 0.029(2) 0.0245(19) -0.0028(16) -0.0035(15) -0.0092(16)
C22 0.0227(19) 0.029(2) 0.0186(17) -0.0111(16) 0.0038(14) -0.0134(15)
C23 0.0186(17) 0.0204(17) 0.0149(16) -0.0060(14) 0.0012(13) -0.0015(13)
C24 0.0228(19) 0.0244(19) 0.0202(17) -0.0122(16) -0.0014(14) -0.0039(15)
C25 0.032(2) 0.053(3) 0.052(3) -0.028(2) 0.007(2) -0.016(2)
C26 0.033(2) 0.030(2) 0.061(3) -0.015(2) -0.004(2) -0.011(2)
C27 0.0149(17) 0.029(2) 0.0197(17) -0.0100(15) -0.0024(13) -0.0010(15)
C28 0.0161(18) 0.035(2) 0.0190(18) -0.0060(16) -0.0030(14) 0.0000(16)
C29 0.018(2) 0.037(2) 0.041(2) -0.0106(18) -0.0067(17) -0.003(2)
C30 0.026(2) 0.052(3) 0.039(2) -0.006(2) -0.0035(18) -0.021(2)
C31 0.0203(18) 0.0121(15) 0.0222(17) -0.0063(13) -0.0013(13) -0.0035(13)
C32 0.0225(18) 0.0149(16) 0.0204(17) -0.0021(14) -0.0016(14) -0.0053(14)
C33 0.030(2) 0.024(2) 0.027(2) -0.0047(17) 0.0033(16) -0.0063(16)
C34 0.042(2) 0.0141(18) 0.043(2) -0.0033(18) 0.007(2) -0.0090(18)
C35 0.0177(17) 0.029(2) 0.0183(17) -0.0117(15) 0.0033(13) -0.0083(15)
C36 0.033(2) 0.030(2) 0.029(2) -0.0173(19) -0.0025(17) -0.0031(17)
C37 0.0124(16) 0.030(2) 0.0238(18) -0.0038(15) -0.0005(13) -0.0138(16)
C38 0.018(2) 0.060(3) 0.038(2) -0.016(2) -0.0022(16) -0.030(2)
C39 0.0116(16) 0.0209(18) 0.0276(19) -0.0006(13) -0.0030(13) -0.0091(15)
C40 0.040(2) 0.028(2) 0.030(2) 0.005(2) -0.0056(19) -0.0047(18)
C41 0.0179(17) 0.0232(19) 0.0208(17) -0.0034(14) -0.0021(13) -0.0072(15)
C42 0.036(2) 0.0198(19) 0.026(2) -0.0051(17) -0.0113(17) 0.0000(15)
C43 0.0179(18) 0.0259(19) 0.0244(19) -0.0060(15) -0.0024(14) -0.0133(16)
C44 0.0153(19) 0.053(3) 0.040(2) -0.0020(19) 0.0010(17) -0.025(2)
C45 0.0180(18) 0.0231(19) 0.0285(19) -0.0096(15) -0.0019(14) -0.0107(16)
C46 0.036(2) 0.021(2) 0.039(2) -0.0143(18) 0.0035(19) -0.0062(18)

loop_
_atom_type_symbol
_atom_type_description
_atom_type_scat_dispersion_real
_atom_type_scat_dispersion_imag
_atom_type_scat_source
C C 0.003 0.002
;
International Tables for Crystallography
(1992, Vol. C, Tables 4.2.6.8 and 6.1.1.4)
;
H H 0.000 0.000
;
International Tables for Crystallography
(1992, Vol. C, Table 6.1.1.4)
;
O O 0.011 0.006
;
International Tables for Crystallography
(1992, Vol. C, Tables 4.2.6.8 and 6.1.1.4)
;
P P 0.102 0.094
;
International Tables for Crystallography
(1992, Vol. C, Tables 4.2.6.8 and 6.1.1.4)
;
Pt Pt -1.703 8.390
;
International Tables for Crystallography
(1992, Vol. C, Tables 4.2.6.8 and 6.1.1.4)
;
Si Si 0.082 0.070
;
International Tables for Crystallography
(1992, Vol. C, Tables 4.2.6.8 and 6.1.1.4)
;

loop_
_geom_angle_atom_site_label_1
_geom_angle_atom_site_label_2
_geom_angle_atom_site_label_3
_geom_angle
P1 Pt1 P2 173.84(3)
P1 Pt1 O1 92.55(8)
P1 Pt1 C1 87.46(12)
P2 Pt1 O1 92.05(8)
P2 Pt1 C1 87.86(12)
O1 Pt1 C1 178.84(11)
Pt1 P1 C35 112.44(14)
Pt1 P1 C37 114.10(11)
Pt1 P1 C39 115.83(16)
C35 P1 C37 105.2(2)
C35 P1 C39 102.39(16)
C37 P1 C39 105.67(19)
Pt1 P2 C41 111.93(15)
Pt1 P2 C43 115.86(17)
Pt1 P2 C45 114.84(12)
C41 P2 C43 103.99(16)
C41 P2 C45 102.8(2)
C43 P2 C45 106.0(2)
O1 Si1 O2 110.36(16)
O1 Si1 O3 110.54(13)
O1 Si1 C7 112.93(18)
O2 Si1 O3 106.21(16)
O2 Si1 C7 106.4(2)
O3 Si1 C7 110.12(19)
O2 Si2 O4 109.32(16)
O2 Si2 O10 109.54(16)
O2 Si2 C11 109.01(17)
O4 Si2 O10 108.89(13)
O4 Si2 C11 110.93(17)
O10 Si2 C11 109.14(16)
O3 Si3 O5 109.53(17)
O3 Si3 O11 109.97(13)
O3 Si3 C15 108.61(18)
O5 Si3 O11 108.53(17)
O5 Si3 C15 109.24(19)
O11 Si3 C15 110.95(17)
O4 Si4 O5 109.26(17)
O4 Si4 O12 109.00(14)
O4 Si4 C19 108.66(15)
O5 Si4 O12 109.21(15)
O5 Si4 C19 110.38(17)
O12 Si4 C19 110.30(16)
O6 Si5 O8 107.37(16)
O6 Si5 O10 111.25(16)
O6 Si5 C23 110.69(18)
O8 Si5 O10 109.33(13)
O8 Si5 C23 110.49(16)
O10 Si5 C23 107.72(15)
O7 Si6 O9 110.67(18)
O7 Si6 O11 110.81(15)
O7 Si6 C27 107.42(17)
O9 Si6 O11 108.69(16)
O9 Si6 C27 110.65(18)
O11 Si6 C27 108.58(17)
O8 Si7 O9 109.75(16)
O8 Si7 O12 109.31(12)
O8 Si7 C31 107.16(16)
O9 Si7 O12 108.45(15)
O9 Si7 C31 110.76(16)
O12 Si7 C31 111.40(17)
Pt1 O1 Si1 130.19(16)
Si1 O2 Si2 150.39(16)
Si1 O3 Si3 154.8(2)
Si2 O4 Si4 142.1(2)
Si3 O5 Si4 155.78(18)
Si5 O8 Si7 146.78(18)
Si6 O9 Si7 146.34(16)
Si2 O10 Si5 146.8(2)
Si3 O11 Si6 154.0(2)
Si4 O12 Si7 146.6(2)
Pt1 C1 C2 122.3(2)
Pt1 C1 C6 122.1(2)
C2 C1 C6 115.5(3)
C1 C2 C3 122.3(3)
C2 C3 C4 120.6(3)
C3 C4 C5 118.8(4)
C4 C5 C6 120.9(3)
C1 C6 C5 121.9(3)
Si1 C7 C8 117.7(3)
C7 C8 C9 112.7(5)
C7 C8 C10 115.1(5)
C9 C8 C10 107.8(5)
Si2 C11 C12 115.1(3)
C11 C12 C13 112.5(4)
C11 C12 C14 111.1(3)
C13 C12 C14 111.0(3)
Si3 C15 C16 118.8(2)
C15 C16 C17 111.6(3)
C15 C16 C18 110.7(3)
C17 C16 C18 109.1(4)
Si4 C19 C20 117.4(2)
C19 C20 C21 112.4(3)
C19 C20 C22 110.3(2)
C21 C20 C22 110.8(3)
Si5 C23 C24 119.7(2)
C23 C24 C25 111.4(4)
C23 C24 C26 110.3(3)
C25 C24 C26 109.6(3)
Si6 C27 C28 117.4(2)
C27 C28 C29 111.5(3)
C27 C28 C30 111.0(3)
C29 C28 C30 110.4(3)
Si7 C31 C32 118.9(3)
C31 C32 C33 111.4(2)
C31 C32 C34 111.0(3)
C33 C32 C34 110.0(3)
P1 C35 C36 112.1(2)
P1 C37 C38 117.0(2)
P1 C39 C40 114.8(2)
P2 C41 C42 112.6(3)
P2 C43 C44 116.1(3)
P2 C45 C46 113.7(3)
Si5 O6 H1 127(5)
Si6 O7 H2 117(4)
C1 C2 H3 118.5
C3 C2 H3 119.2
C2 C3 H4 119.3
C4 C3 H4 120.1
C3 C4 H5 120.7
C5 C4 H5 120.6
C4 C5 H6 119.8
C6 C5 H6 119.3
C1 C6 H7 118.6
C5 C6 H7 119.5
Si1 C7 H8 107.4
Si1 C7 H9 107.6
C8 C7 H8 106.8
C8 C7 H9 107.6
H8 C7 H9 109.5
C7 C8 H10 106.5
C9 C8 H10 108.9
C10 C8 H10 105.6
C8 C9 H11 109.8
C8 C9 H12 107.0
C8 C9 H13 111.6
H11 C9 H12 109.5
H11 C9 H13 109.5
H12 C9 H13 109.5
C8 C10 H14 109.5
C8 C10 H15 107.9
C8 C10 H16 110.9
H14 C10 H15 109.5
H14 C10 H16 109.5
H15 C10 H16 109.5
Si2 C11 H17 108.2
Si2 C11 H18 108.2
C12 C11 H17 108.5
C12 C11 H18 107.3
H17 C11 H18 109.5
C11 C12 H19 106.9
C13 C12 H19 107.1
C14 C12 H19 107.9
C12 C13 H20 110.5
C12 C13 H21 109.1
C12 C13 H22 108.9
H20 C13 H21 109.5
H20 C13 H22 109.5
H21 C13 H22 109.5
C12 C14 H23 109.2
C12 C14 H24 109.5
C12 C14 H25 109.6
H23 C14 H24 109.5
H23 C14 H25 109.5
H24 C14 H25 109.5
Si3 C15 H26 107.1
Si3 C15 H27 107.1
C16 C15 H26 106.6
C16 C15 H27 107.5
H26 C15 H27 109.5
C15 C16 H28 108.1
C17 C16 H28 108.6
C18 C16 H28 108.7
C16 C17 H29 109.6
C16 C17 H30 109.1
C16 C17 H31 109.8
H29 C17 H30 109.5
H29 C17 H31 109.5
H30 C17 H31 109.5
C16 C18 H32 109.6
C16 C18 H33 109.2
C16 C18 H34 109.6
H32 C18 H33 109.5
H32 C18 H34 109.5
H33 C18 H34 109.5
Si4 C19 H35 107.4
Si4 C19 H36 107.5
C20 C19 H35 106.9
C20 C19 H36 108.0
H35 C19 H36 109.5
C19 C20 H37 107.6
C21 C20 H37 107.9
C22 C20 H37 107.6
C20 C21 H38 109.6
C20 C21 H39 109.6
C20 C21 H40 109.1
H38 C21 H39 109.5
H38 C21 H40 109.5
H39 C21 H40 109.5
C20 C22 H41 109.0
C20 C22 H42 109.9
C20 C22 H43 109.5
H41 C22 H42 109.5
H41 C22 H43 109.5
H42 C22 H43 109.5
Si5 C23 H44 106.9
Si5 C23 H45 107.0
C24 C23 H44 106.8
C24 C23 H45 106.7
H44 C23 H45 109.5
C23 C24 H46 108.5
C25 C24 H46 108.4
C26 C24 H46 108.6
C24 C25 H47 109.8
C24 C25 H48 108.8
C24 C25 H49 109.8
H47 C25 H48 109.5
H47 C25 H49 109.5
H48 C25 H49 109.5
C24 C26 H50 108.9
C24 C26 H51 109.5
C24 C26 H52 110.0
H50 C26 H51 109.5
H50 C26 H52 109.5
H51 C26 H52 109.5
Si6 C27 H53 107.5
Si6 C27 H54 107.7
C28 C27 H53 107.5
C28 C27 H54 107.1
H53 C27 H54 109.5
C27 C28 H55 107.8
C29 C28 H55 108.1
C30 C28 H55 107.9
C28 C29 H56 109.5
C28 C29 H57 109.7
C28 C29 H58 109.2
H56 C29 H57 109.5
H56 C29 H58 109.5
H57 C29 H58 109.5
C28 C30 H59 109.9
C28 C30 H60 109.4
C28 C30 H61 109.1
H59 C30 H60 109.5
H59 C30 H61 109.5
H60 C30 H61 109.5
Si7 C31 H62 107.1
Si7 C31 H63 107.4
C32 C31 H62 106.6
C32 C31 H63 107.3
H62 C31 H63 109.5
C31 C32 H64 107.9
C33 C32 H64 108.4
C34 C32 H64 108.0
C32 C33 H65 109.4
C32 C33 H66 109.7
C32 C33 H67 109.3
H65 C33 H66 109.5
H65 C33 H67 109.5
H66 C33 H67 109.5
C32 C34 H68 110.0
C32 C34 H69 109.0
C32 C34 H70 109.4
H68 C34 H69 109.5
H68 C34 H70 109.5
H69 C34 H70 109.5
P1 C35 H71 108.9
P1 C35 H72 108.5
C36 C35 H71 109.7
C36 C35 H72 108.1
H71 C35 H72 109.5
C35 C36 H73 108.6
C35 C36 H74 109.8
C35 C36 H75 110.0
H73 C36 H74 109.5
H73 C36 H75 109.5
H74 C36 H75 109.5
P1 C37 H76 107.7
P1 C37 H77 107.6
C38 C37 H76 107.7
C38 C37 H77 107.3
H76 C37 H77 109.5
C37 C38 H78 109.2
C37 C38 H79 110.2
C37 C38 H80 109.0
H78 C38 H79 109.5
H78 C38 H80 109.5
H79 C38 H80 109.5
P1 C39 H81 108.0
P1 C39 H82 108.4
C40 C39 H81 108.0
C40 C39 H82 108.1
H81 C39 H82 109.5
C39 C40 H83 110.1
C39 C40 H84 108.9
C39 C40 H85 109.4
H83 C40 H84 109.5
H83 C40 H85 109.5
H84 C40 H85 109.5
P2 C41 H86 108.7
P2 C41 H87 108.7
C42 C41 H86 108.5
C42 C41 H87 108.8
H86 C41 H87 109.5
C41 C42 H88 109.3
C41 C42 H89 109.3
C41 C42 H90 109.8
H88 C42 H89 109.5
H88 C42 H90 109.5
H89 C42 H90 109.5
P2 C43 H91 107.7
P2 C43 H92 107.9
C44 C43 H91 107.6
C44 C43 H92 108.0
H91 C43 H92 109.5
C43 C44 H93 109.2
C43 C44 H94 109.5
C43 C44 H95 109.7
H93 C44 H94 109.5
H93 C44 H95 109.5
H94 C44 H95 109.5
P2 C45 H96 108.6
P2 C45 H97 108.5
C46 C45 H96 108.3
C46 C45 H97 108.2
H96 C45 H97 109.5
C45 C46 H98 109.6
C45 C46 H99 109.8
C45 C46 H100 109.0
H98 C46 H99 109.5
H98 C46 H100 109.5
H99 C46 H100 109.5

loop_
_geom_bond_atom_site_label_1
_geom_bond_atom_site_label_2
_geom_bond_distance
Pt1 P1 2.2968(10)
Pt1 P2 2.3036(10)
Pt1 O1 2.113(2)
Pt1 C1 1.998(3)
P1 C35 1.837(3)
P1 C37 1.826(5)
P1 C39 1.827(3)
P2 C41 1.816(3)
P2 C43 1.828(3)
P2 C45 1.818(5)
Si1 O1 1.605(2)
Si1 O2 1.639(3)
Si1 O3 1.641(2)
Si1 C7 1.845(4)
Si2 O2 1.611(3)
Si2 O4 1.629(2)
Si2 O10 1.623(2)
Si2 C11 1.844(4)
Si3 O3 1.598(2)
Si3 O5 1.617(3)
Si3 O11 1.616(2)
Si3 C15 1.853(4)
Si4 O4 1.626(2)
Si4 O5 1.616(4)
Si4 O12 1.627(2)
Si4 C19 1.842(3)
Si5 O6 1.615(4)
Si5 O8 1.622(2)
Si5 O10 1.628(2)
Si5 C23 1.850(3)
Si6 O7 1.617(2)
Si6 O9 1.632(3)
Si6 O11 1.625(2)
Si6 C27 1.849(3)
Si7 O8 1.629(2)
Si7 O9 1.622(3)
Si7 O12 1.622(2)
Si7 C31 1.846(4)
C1 C2 1.412(4)
C1 C6 1.411(5)
C2 C3 1.387(6)
C3 C4 1.376(6)
C4 C5 1.389(5)
C5 C6 1.384(6)
C7 C8 1.522(6)
C8 C9 1.488(7)
C8 C10 1.415(9)
C11 C12 1.536(5)
C12 C13 1.514(6)
C12 C14 1.545(5)
C15 C16 1.531(5)
C16 C17 1.509(7)
C16 C18 1.535(6)
C19 C20 1.548(4)
C20 C21 1.521(7)
C20 C22 1.525(5)
C23 C24 1.531(7)
C24 C25 1.520(6)
C24 C26 1.526(6)
C27 C28 1.536(5)
C28 C29 1.511(6)
C28 C30 1.531(8)
C31 C32 1.542(4)
C32 C33 1.535(5)
C32 C34 1.527(6)
C35 C36 1.526(5)
C37 C38 1.522(6)
C39 C40 1.524(5)
C41 C42 1.512(7)
C43 C44 1.527(6)
C45 C46 1.520(5)
O6 H1 0.64(5)
O7 H2 0.73(4)
C2 H3 0.950
C3 H4 0.950
C4 H5 0.950
C5 H6 0.950
C6 H7 0.950
C7 H8 0.950
C7 H9 0.950
C8 H10 0.950
C9 H11 0.950
C9 H12 0.950
C9 H13 0.950
C10 H14 0.950
C10 H15 0.950
C10 H16 0.950
C11 H17 0.950
C11 H18 0.950
C12 H19 0.950
C13 H20 0.950
C13 H21 0.950
C13 H22 0.950
C14 H23 0.950
C14 H24 0.950
C14 H25 0.950
C15 H26 0.950
C15 H27 0.950
C16 H28 0.950
C17 H29 0.950
C17 H30 0.950
C17 H31 0.950
C18 H32 0.950
C18 H33 0.950
C18 H34 0.950
C19 H35 0.950
C19 H36 0.950
C20 H37 0.950
C21 H38 0.950
C21 H39 0.950
C21 H40 0.950
C22 H41 0.950
C22 H42 0.950
C22 H43 0.950
C23 H44 0.950
C23 H45 0.950
C24 H46 0.950
C25 H47 0.950
C25 H48 0.950
C25 H49 0.950
C26 H50 0.950
C26 H51 0.950
C26 H52 0.950
C27 H53 0.950
C27 H54 0.950
C28 H55 0.950
C29 H56 0.950
C29 H57 0.950
C29 H58 0.950
C30 H59 0.950
C30 H60 0.950
C30 H61 0.950
C31 H62 0.950
C31 H63 0.950
C32 H64 0.950
C33 H65 0.950
C33 H66 0.950
C33 H67 0.950
C34 H68 0.950
C34 H69 0.950
C34 H70 0.950
C35 H71 0.950
C35 H72 0.950
C36 H73 0.950
C36 H74 0.950
C36 H75 0.950
C37 H76 0.950
C37 H77 0.950
C38 H78 0.950
C38 H79 0.950
C38 H80 0.950
C39 H81 0.950
C39 H82 0.950
C40 H83 0.950
C40 H84 0.950
C40 H85 0.950
C41 H86 0.950
C41 H87 0.950
C42 H88 0.950
C42 H89 0.950
C42 H90 0.950
C43 H91 0.950
C43 H92 0.950
C44 H93 0.950
C44 H94 0.950
C44 H95 0.950
C45 H96 0.950
C45 H97 0.950
C46 H98 0.950
C46 H99 0.950
C46 H100 0.950
